data_7211559
loop_
_publ_author_name
'Chung, Dae Sung'
'Park, Jong Won'
'Park, Jong-Hwa'
'Moon, Dohyun'
'Kim, Ghyung Hwa'
'Lee, Heung-Soo'
'Lee, Dong Hoon'
'Shim, Hong-Ku'
'Kwon, Soon-Ki'
'Park, Chan Eon'

_publ_section_title
;
 High mobility organic single crystal transistors based on soluble
 triisopropylsilylethynyl anthracene derivatives
;
_journal_issue 3
_journal_name_full 'Journal of Materials Chemistry'
_journal_page_first 524
_journal_paper_doi 10.1039/b910226d
_journal_volume 20
_journal_year 2010
_chemical_formula_moiety 'C28 H31 Si'
_chemical_formula_sum 'C56 H62 Si2'
_chemical_formula_weight 791.24
_chemical_name_systematic
;
?
;
_space_group_IT_number 2
_symmetry_cell_setting triclinic
_symmetry_space_group_name_Hall '-P 1'
_symmetry_space_group_name_H-M 'P -1'
_atom_sites_solution_hydrogens geom
_atom_sites_solution_primary direct
_atom_sites_solution_secondary difmap
_audit_creation_method SHELXL-97
_cell_angle_alpha 78.37(3)
_cell_angle_beta 88.17(3)
_cell_angle_gamma 85.10(3)
_cell_formula_units_Z 1
_cell_length_a 8.1903(16)
_cell_length_b 11.438(2)
_cell_length_c 12.144(2)
_cell_measurement_reflns_used 20220
_cell_measurement_temperature 100(2)
_cell_measurement_theta_max 33.85
_cell_measurement_theta_min 1.92
_cell_volume 1110.1(4)
_computing_cell_refinement HKL2000
_computing_data_collection 'ADSC Quantum-210 ADX Program (v1.96)'
_computing_data_reduction HKL2000
_computing_molecular_graphics 'Diamond 3.1e'
_computing_publication_material WinGX
_computing_structure_refinement 'Bruker SHELXTL'
_computing_structure_solution 'Bruker SHELXTL'
_diffrn_ambient_temperature 100(2)
_diffrn_measured_fraction_theta_full 0.913
_diffrn_measured_fraction_theta_max 0.913
_diffrn_measurement_device_type 'CCD area detector'
_diffrn_measurement_method 'omega scans'
_diffrn_radiation_monochromator 'Si(111) double crystal monochromator'
_diffrn_radiation_source 'bending magnet beamline'
_diffrn_radiation_type synchrotron
_diffrn_radiation_wavelength 0.75000
_diffrn_reflns_av_R_equivalents 0.0377
_diffrn_reflns_av_sigmaI/netI 0.0442
_diffrn_reflns_limit_h_max 9
_diffrn_reflns_limit_h_min -9
_diffrn_reflns_limit_k_max 13
_diffrn_reflns_limit_k_min -13
_diffrn_reflns_limit_l_max 14
_diffrn_reflns_limit_l_min -14
_diffrn_reflns_number 5557
_diffrn_reflns_theta_full 26.00
_diffrn_reflns_theta_max 26.00
_diffrn_reflns_theta_min 3.14
_exptl_absorpt_coefficient_mu 0.117
_exptl_absorpt_correction_T_max 0.9942
_exptl_absorpt_correction_T_min 0.9746
_exptl_absorpt_correction_type empirical
_exptl_absorpt_process_details 'HKL2000 Scalepack'
_exptl_crystal_colour 'pale yellow'
_exptl_crystal_density_diffrn 1.184
_exptl_crystal_density_method 'not measured'
_exptl_crystal_description needle
_exptl_crystal_F_000 426
_exptl_crystal_size_max 0.22
_exptl_crystal_size_mid 0.05
_exptl_crystal_size_min 0.05
_refine_diff_density_max 0.256
_refine_diff_density_min -0.390
_refine_diff_density_rms 0.061
_refine_ls_extinction_method none
_refine_ls_goodness_of_fit_ref 1.096
_refine_ls_hydrogen_treatment constr
_refine_ls_matrix_type full
_refine_ls_number_parameters 268
_refine_ls_number_reflns 3408
_refine_ls_number_restraints 0
_refine_ls_restrained_S_all 1.096
_refine_ls_R_factor_all 0.0532
_refine_ls_R_factor_gt 0.0429
_refine_ls_shift/su_max 0.000
_refine_ls_shift/su_mean 0.000
_refine_ls_structure_factor_coef Fsqd
_refine_ls_weighting_details 'calc w=1/[\s^2^(Fo^2^)+(0.0654P)^2^+0.8311P] where P=(Fo^2^+2Fc^2^)/3'
_refine_ls_weighting_scheme calc
_refine_ls_wR_factor_gt 0.1104
_refine_ls_wR_factor_ref 0.1359
_reflns_number_gt 2971
_reflns_number_total 3408
_reflns_threshold_expression >2sigma(I)
_cod_data_source_file b910226d.txt
_cod_data_source_block NA
_cod_depositor_comments
;
The following automatic conversions were performed:

'_symmetry_cell_setting' value 'Triclinic' changed to 'triclinic'
according to /home/saulius/struct/CIF-dictionaries/cif_core.dic
dictionary named 'cif_core.dic' version 2.4.2 from 2011-04-26.

Automatic conversion script
Id: cif_fix_values 1891 2012-01-12 08:04:46Z andrius 
;
_cod_original_sg_symbol_H-M P-1
_cod_database_code 7211559

loop_
_symmetry_equiv_pos_as_xyz
'x, y, z'
'-x, -y, -z'

loop_
_atom_site_label
_atom_site_type_symbol
_atom_site_fract_x
_atom_site_fract_y
_atom_site_fract_z
_atom_site_U_iso_or_equiv
_atom_site_adp_type
_atom_site_occupancy
_atom_site_symmetry_multiplicity
_atom_site_calc_flag
_atom_site_refinement_flags
Si1 Si 0.18960(7) 0.73317(5) 0.64225(5) 0.01271(19) Uani 1 1 d .
C1 C 0.3125(2) 0.87355(17) 0.99202(16) 0.0125(4) Uani 1 1 d .
H1 H 0.3370 0.8318 0.9326 0.015 Uiso 1 1 calc R
C2 C 0.1565(2) 0.93658(17) 0.99528(16) 0.0113(4) Uani 1 1 d .
C3 C 0.1164(2) 0.99882(17) 1.08405(16) 0.0119(4) Uani 1 1 d .
C4 C 0.2391(2) 0.99470(17) 1.16616(17) 0.0137(4) Uani 1 1 d .
H4 H 0.2161 1.0352 1.2266 0.016 Uiso 1 1 calc R
C5 C 0.3875(2) 0.93419(17) 1.15960(17) 0.0144(4) Uani 1 1 d .
H5 H 0.4661 0.9342 1.2155 0.017 Uiso 1 1 calc R
C6 C 0.4301(2) 0.87030(17) 1.07150(16) 0.0124(4) Uani 1 1 d .
C7 C 0.7084(2) 0.79524(18) 1.14908(17) 0.0145(4) Uani 1 1 d .
H7 H 0.6816 0.8317 1.2117 0.017 Uiso 1 1 calc R
C8 C 0.5927(2) 0.80380(17) 1.06652(17) 0.0132(4) Uani 1 1 d .
C9 C 0.6382(2) 0.74732(18) 0.97432(17) 0.0153(4) Uani 1 1 d .
H9 H 0.5613 0.7515 0.9164 0.018 Uiso 1 1 calc R
C10 C 0.7876(3) 0.68773(18) 0.96648(18) 0.0159(4) Uani 1 1 d .
H10 H 0.8123 0.6510 0.9037 0.019 Uiso 1 1 calc R
C11 C 1.0654(2) 0.62125(17) 1.04308(19) 0.0165(5) Uani 1 1 d .
H11 H 1.0947 0.5855 0.9803 0.020 Uiso 1 1 calc R
C12 C 1.1768(3) 0.61612(18) 1.12599(19) 0.0196(5) Uani 1 1 d .
H12 H 1.2826 0.5763 1.1208 0.024 Uiso 1 1 calc R
C13 C 1.1353(3) 0.6695(2) 1.21873(19) 0.0215(5) Uani 1 1 d .
H13 H 1.2132 0.6650 1.2760 0.026 Uiso 1 1 calc R
C14 C 0.9840(3) 0.7277(2) 1.22754(18) 0.0202(5) Uani 1 1 d .
H14 H 0.9581 0.7640 1.2904 0.024 Uiso 1 1 calc R
C15 C 0.8651(3) 0.73408(18) 1.14330(17) 0.0152(4) Uani 1 1 d .
C16 C 0.9072(2) 0.67933(17) 1.05031(17) 0.0140(4) Uani 1 1 d .
C17 C 0.0375(2) 0.93792(17) 0.91162(17) 0.0124(4) Uani 1 1 d .
C18 C 0.0766(2) 0.87290(17) 0.82401(16) 0.0126(4) Uani 1 1 d .
C19 C 0.1119(2) 0.81511(17) 0.75146(17) 0.0140(4) Uani 1 1 d .
C20 C 0.0126(3) 0.72378(19) 0.54891(17) 0.0180(5) Uani 1 1 d .
H20 H 0.0572 0.6860 0.4856 0.022 Uiso 1 1 calc R
C21 C -0.1151(3) 0.6437(2) 0.6133(2) 0.0296(6) Uani 1 1 d .
H21A H -0.1542 0.6750 0.6797 0.044 Uiso 1 1 calc R
H21B H -0.0649 0.5619 0.6370 0.044 Uiso 1 1 calc R
H21C H -0.2077 0.6432 0.5643 0.044 Uiso 1 1 calc R
C22 C -0.0678(3) 0.8480(2) 0.4980(2) 0.0241(5) Uani 1 1 d .
H22A H -0.1637 0.8394 0.4549 0.036 Uiso 1 1 calc R
H22B H 0.0110 0.8936 0.4481 0.036 Uiso 1 1 calc R
H22C H -0.1022 0.8905 0.5584 0.036 Uiso 1 1 calc R
C23 C 0.3481(3) 0.82926(19) 0.56145(18) 0.0175(5) Uani 1 1 d .
H23 H 0.2869 0.9066 0.5264 0.021 Uiso 1 1 calc R
C24 C 0.4767(3) 0.8620(2) 0.6371(2) 0.0259(5) Uani 1 1 d .
H24A H 0.5479 0.7903 0.6679 0.039 Uiso 1 1 calc R
H24B H 0.4213 0.8938 0.6989 0.039 Uiso 1 1 calc R
H24C H 0.5428 0.9227 0.5928 0.039 Uiso 1 1 calc R
C25 C 0.4303(3) 0.7791(2) 0.4644(2) 0.0290(6) Uani 1 1 d .
H25A H 0.5032 0.8367 0.4227 0.043 Uiso 1 1 calc R
H25B H 0.3463 0.7649 0.4140 0.043 Uiso 1 1 calc R
H25C H 0.4942 0.7035 0.4941 0.043 Uiso 1 1 calc R
C26 C 0.2644(3) 0.57659(18) 0.71470(18) 0.0182(5) Uani 1 1 d .
H26 H 0.1670 0.5410 0.7558 0.022 Uiso 1 1 calc R
C27 C 0.3205(4) 0.4953(2) 0.6326(2) 0.0392(7) Uani 1 1 d .
H27A H 0.4228 0.5213 0.5951 0.059 Uiso 1 1 calc R
H27B H 0.2359 0.5001 0.5762 0.059 Uiso 1 1 calc R
H27C H 0.3388 0.4125 0.6739 0.059 Uiso 1 1 calc R
C28 C 0.3947(3) 0.5708(2) 0.8044(2) 0.0290(6) Uani 1 1 d .
H28A H 0.4116 0.4887 0.8474 0.044 Uiso 1 1 calc R
H28B H 0.3576 0.6246 0.8552 0.044 Uiso 1 1 calc R
H28C H 0.4980 0.5956 0.7677 0.044 Uiso 1 1 calc R

loop_
_atom_site_aniso_label
_atom_site_aniso_U_11
_atom_site_aniso_U_22
_atom_site_aniso_U_33
_atom_site_aniso_U_23
_atom_site_aniso_U_13
_atom_site_aniso_U_12
Si1 0.0142(3) 0.0134(3) 0.0113(3) -0.0055(2) 0.0011(2) 0.0020(2)
C1 0.0135(10) 0.0118(10) 0.0120(10) -0.0032(8) 0.0026(8) 0.0008(8)
C2 0.0130(10) 0.0084(9) 0.0123(10) -0.0012(8) 0.0010(8) -0.0029(7)
C3 0.0143(10) 0.0090(9) 0.0118(10) -0.0011(8) 0.0025(8) -0.0006(8)
C4 0.0161(10) 0.0131(10) 0.0128(10) -0.0051(8) -0.0011(9) 0.0000(8)
C5 0.0150(10) 0.0143(10) 0.0137(10) -0.0023(8) -0.0033(8) -0.0004(8)
C6 0.0144(10) 0.0091(9) 0.0132(10) -0.0006(8) 0.0001(8) -0.0027(8)
C7 0.0161(10) 0.0150(10) 0.0122(10) -0.0033(8) 0.0012(9) 0.0010(8)
C8 0.0152(10) 0.0100(9) 0.0134(10) -0.0004(8) 0.0021(8) -0.0013(8)
C9 0.0145(10) 0.0164(10) 0.0154(10) -0.0042(8) -0.0042(9) -0.0005(8)
C10 0.0169(10) 0.0155(10) 0.0161(10) -0.0065(8) 0.0007(9) 0.0023(8)
C11 0.0146(10) 0.0114(10) 0.0226(11) -0.0025(8) 0.0027(9) 0.0002(8)
C12 0.0140(10) 0.0139(10) 0.0293(12) -0.0008(9) -0.0020(9) 0.0012(8)
C13 0.0182(11) 0.0227(11) 0.0225(12) -0.0025(9) -0.0059(9) 0.0013(9)
C14 0.0213(11) 0.0222(11) 0.0170(11) -0.0051(9) -0.0031(9) 0.0029(9)
C15 0.0166(10) 0.0126(10) 0.0149(10) 0.0000(8) -0.0004(9) 0.0006(8)
C16 0.0144(10) 0.0094(9) 0.0171(11) 0.0003(8) 0.0003(9) -0.0012(8)
C17 0.0143(10) 0.0106(9) 0.0119(10) -0.0017(8) 0.0017(8) -0.0006(8)
C18 0.0125(10) 0.0119(9) 0.0126(10) -0.0009(8) -0.0021(8) 0.0006(8)
C19 0.0118(10) 0.0147(10) 0.0151(10) -0.0027(8) -0.0025(8) 0.0008(8)
C20 0.0208(11) 0.0201(11) 0.0148(10) -0.0087(9) -0.0014(9) 0.0013(9)
C21 0.0252(12) 0.0317(13) 0.0325(13) -0.0052(11) -0.0065(11) -0.0071(10)
C22 0.0253(12) 0.0248(12) 0.0225(12) -0.0062(10) -0.0074(10) 0.0031(9)
C23 0.0178(10) 0.0177(10) 0.0166(11) -0.0035(9) 0.0021(9) 0.0008(8)
C24 0.0253(12) 0.0317(13) 0.0237(12) -0.0097(10) 0.0036(10) -0.0110(10)
C25 0.0281(13) 0.0422(15) 0.0190(12) -0.0111(11) 0.0069(10) -0.0074(11)
C26 0.0207(11) 0.0146(10) 0.0189(11) -0.0052(9) 0.0047(9) 0.0030(8)
C27 0.0671(19) 0.0173(12) 0.0308(14) -0.0069(11) 0.0149(14) 0.0098(12)
C28 0.0213(12) 0.0246(12) 0.0363(14) 0.0036(10) -0.0055(11) 0.0034(9)

loop_
_atom_type_symbol
_atom_type_description
_atom_type_scat_dispersion_real
_atom_type_scat_dispersion_imag
_atom_type_scat_source
C C 0.0033 0.0016 'International Tables Vol C Tables 4.2.6.8 and 6.1.1.4'
H H 0.0000 0.0000 'International Tables Vol C Tables 4.2.6.8 and 6.1.1.4'
Si Si 0.0817 0.0704 'International Tables Vol C Tables 4.2.6.8 and 6.1.1.4'

loop_
_geom_angle_atom_site_label_1
_geom_angle_atom_site_label_2
_geom_angle_atom_site_label_3
_geom_angle
_geom_angle_site_symmetry_1
C19 Si1 C26 107.74(10) .
C19 Si1 C20 107.96(10) .
C26 Si1 C20 108.77(10) .
C19 Si1 C23 104.45(9) .
C26 Si1 C23 116.77(10) .
C20 Si1 C23 110.72(10) .
C6 C1 C2 122.70(19) .
C1 C2 C3 119.63(18) .
C1 C2 C17 121.22(18) .
C3 C2 C17 119.14(18) .
C17 C3 C2 120.38(19) 2_577
C17 C3 C4 122.38(18) 2_577
C2 C3 C4 117.24(18) .
C5 C4 C3 121.38(19) .
C4 C5 C6 122.32(18) .
C1 C6 C5 116.73(18) .
C1 C6 C8 121.86(18) .
C5 C6 C8 121.41(18) .
C8 C7 C15 122.25(19) .
C7 C8 C9 116.89(18) .
C7 C8 C6 122.13(18) .
C9 C8 C6 120.98(18) .
C10 C9 C8 122.25(18) .
C9 C10 C16 121.21(19) .
C12 C11 C16 120.4(2) .
C11 C12 C13 120.27(19) .
C14 C13 C12 120.8(2) .
C13 C14 C15 120.4(2) .
C7 C15 C16 119.65(18) .
C7 C15 C14 121.78(19) .
C16 C15 C14 118.55(19) .
C11 C16 C15 119.56(19) .
C11 C16 C10 122.68(19) .
C15 C16 C10 117.75(18) .
C3 C17 C2 120.48(18) 2_577
C3 C17 C18 120.47(18) 2_577
C2 C17 C18 119.06(18) .
C19 C18 C17 178.3(2) .
C18 C19 Si1 173.34(17) .
C22 C20 C21 110.59(19) .
C22 C20 Si1 111.76(14) .
C21 C20 Si1 111.05(15) .
C25 C23 C24 110.82(18) .
C25 C23 Si1 114.16(15) .
C24 C23 Si1 113.33(15) .
C27 C26 C28 110.7(2) .
C27 C26 Si1 113.21(16) .
C28 C26 Si1 114.62(15) .

loop_
_geom_bond_atom_site_label_1
_geom_bond_atom_site_label_2
_geom_bond_distance
_geom_bond_site_symmetry_2
Si1 C19 1.840(2) .
Si1 C26 1.889(2) .
Si1 C20 1.892(2) .
Si1 C23 1.893(2) .
C1 C6 1.378(3) .
C1 C2 1.415(3) .
C2 C3 1.423(3) .
C2 C17 1.427(3) .
C3 C17 1.404(3) 2_577
C3 C4 1.429(3) .
C4 C5 1.355(3) .
C5 C6 1.431(3) .
C6 C8 1.482(3) .
C7 C8 1.385(3) .
C7 C15 1.415(3) .
C8 C9 1.426(3) .
C9 C10 1.359(3) .
C10 C16 1.419(3) .
C11 C12 1.369(3) .
C11 C16 1.413(3) .
C12 C13 1.405(3) .
C13 C14 1.367(3) .
C14 C15 1.422(3) .
C15 C16 1.418(3) .
C17 C3 1.404(3) 2_577
C17 C18 1.430(3) .
C18 C19 1.218(3) .
C20 C22 1.532(3) .
C20 C21 1.539(3) .
C23 C25 1.526(3) .
C23 C24 1.537(3) .
C26 C27 1.530(3) .
C26 C28 1.537(3) .
